data_4314925
loop_
_publ_author_name
'Yamile A. Wasslen'
'Eva Tois'
'Suvi Haukka'
'Kevin A. Kreisel'
'Glenn P. A. Yap'
'Mathew D. Halls'
'Se\'an T. Barry'

_publ_section_title
;
 A Family of Heteroleptic Titanium Guanidinates: Synthesis, Thermolysis,
 and Surface Reactivity
;
_journal_name_full 'Inorganic Chemistry'
_journal_page_first 1976
_journal_page_last 1982
_journal_paper_doi 10.1021/ic902411h
_journal_volume 49
_journal_year 2010
_chemical_formula_sum 'C19 H30 N3 Ti'
_chemical_formula_weight 348.36
_chemical_name_systematic
;
 ?
;
_space_group_IT_number 138
_symmetry_cell_setting tetragonal
_symmetry_space_group_name_Hall '-P 4ac 2ac'
_symmetry_space_group_name_H-M 'P 42/n c m :2'
_atom_sites_solution_hydrogens geom
_atom_sites_solution_primary direct
_atom_sites_solution_secondary difmap
_audit_creation_method SHELXL-97
_cell_angle_alpha 90.00
_cell_angle_beta 90.00
_cell_angle_gamma 90.00
_cell_formula_units_Z 4
_cell_length_a 8.1809(6)
_cell_length_b 8.1809(6)
_cell_length_c 28.121(4)
_cell_measurement_reflns_used 1022
_cell_measurement_temperature 120(2)
_cell_measurement_theta_max 20.99
_cell_measurement_theta_min 2.88
_cell_volume 1882.1(3)
_computing_cell_refinement 'SAINT (Bruker, 2002)'
_computing_data_collection 'SMART (Bruker, 2002)'
_computing_data_reduction SAINT
_computing_molecular_graphics 'SHELXTL (Sheldrick, 2001)'
_computing_publication_material 'SHELXTL (Sheldrick, 2001)'
_computing_structure_refinement 'SHELXL-97 (Sheldrick, 1997)'
_computing_structure_solution 'SHELXS-97 (Sheldrick, 1990)'
_diffrn_ambient_temperature 120(2)
_diffrn_detector_area_resol_mean 836.6
_diffrn_measured_fraction_theta_full 0.999
_diffrn_measured_fraction_theta_max 0.999
_diffrn_measurement_device_type 'Bruker AXS APEX diffractometer'
_diffrn_measurement_method \w
_diffrn_radiation_monochromator graphite
_diffrn_radiation_source 'fine-focus sealed tube'
_diffrn_radiation_type MoK\a
_diffrn_radiation_wavelength 0.71073
_diffrn_reflns_av_R_equivalents 0.0845
_diffrn_reflns_av_sigmaI/netI 0.0333
_diffrn_reflns_limit_h_max 10
_diffrn_reflns_limit_h_min -10
_diffrn_reflns_limit_k_max 10
_diffrn_reflns_limit_k_min -10
_diffrn_reflns_limit_l_max 37
_diffrn_reflns_limit_l_min -36
_diffrn_reflns_number 17093
_diffrn_reflns_theta_full 25.00
_diffrn_reflns_theta_max 28.30
_diffrn_reflns_theta_min 2.88
_diffrn_standards_decay_% 1
_diffrn_standards_interval_count 0
_diffrn_standards_interval_time 0
_diffrn_standards_number 0
_exptl_absorpt_coefficient_mu 0.458
_exptl_absorpt_correction_T_max 0.9135
_exptl_absorpt_correction_T_min 0.8925
_exptl_absorpt_correction_type multi-scan
_exptl_absorpt_process_details 'SADABS (Sheldrick, 2003)'
_exptl_crystal_colour 'light blue'
_exptl_crystal_density_diffrn 1.229
_exptl_crystal_density_method 'not measured'
_exptl_crystal_description block
_exptl_crystal_F_000 748
_exptl_crystal_size_max 0.25
_exptl_crystal_size_mid 0.23
_exptl_crystal_size_min 0.20
_refine_diff_density_max 0.635
_refine_diff_density_min -0.326
_refine_diff_density_rms 0.078
_refine_ls_extinction_method none
_refine_ls_goodness_of_fit_ref 1.055
_refine_ls_hydrogen_treatment constr
_refine_ls_matrix_type full
_refine_ls_number_parameters 79
_refine_ls_number_reflns 1290
_refine_ls_number_restraints 1
_refine_ls_restrained_S_all 1.056
_refine_ls_R_factor_all 0.0792
_refine_ls_R_factor_gt 0.0578
_refine_ls_shift/su_max 0.000
_refine_ls_shift/su_mean 0.000
_refine_ls_structure_factor_coef Fsqd
_refine_ls_weighting_details 'calc w=1/[\s^2^(Fo^2^)+(0.1500P)^2^] where P=(Fo^2^+2Fc^2^)/3'
_refine_ls_weighting_scheme calc
_refine_ls_wR_factor_gt 0.1901
_refine_ls_wR_factor_ref 0.2128
_reflns_number_gt 921
_reflns_number_total 1290
_reflns_threshold_expression >2sigma(I)
_cod_data_source_file ic902411h_si_001_3.cif
_cod_data_source_block seab030
_cod_depositor_comments
;
The following automatic conversions were performed:

'_symmetry_cell_setting' value 'Tetragonal' changed to 'tetragonal'
according to the built-in table from CIF Core dictionary named
'cif_core.dic' version 2.4.1 from 2010-06-29.

Automatic conversion script
Id: cif_fix_values 1646 2011-03-28 12:23:43Z adriana 
;
_cod_original_cell_volume 1882.0(3)
_cod_original_sg_symbol_H-M 'P 42/n c m'
_cod_database_code 4314925

loop_
_symmetry_equiv_pos_as_xyz
'x, y, z'
'-x+1/2, -y+1/2, z'
'-y+1/2, x, z+1/2'
'y, -x+1/2, z+1/2'
'-x, y+1/2, -z+1/2'
'x+1/2, -y, -z+1/2'
'y+1/2, x+1/2, -z'
'-y, -x, -z'
'-x, -y, -z'
'x-1/2, y-1/2, -z'
'y-1/2, -x, -z-1/2'
'-y, x-1/2, -z-1/2'
'x, -y-1/2, z-1/2'
'-x-1/2, y, z-1/2'
'-y-1/2, -x-1/2, z'
'y, x, z'

loop_
_atom_site_label
_atom_site_type_symbol
_atom_site_fract_x
_atom_site_fract_y
_atom_site_fract_z
_atom_site_U_iso_or_equiv
_atom_site_adp_type
_atom_site_occupancy
_atom_site_symmetry_multiplicity
_atom_site_calc_flag
_atom_site_refinement_flags
_atom_site_disorder_assembly
_atom_site_disorder_group
Ti Ti 0.2500 0.2500 0.32519(3) 0.0204(3) Uani 1 4 d S . .
N1 N 0.1539(2) 0.1539(2) 0.39154(10) 0.0256(7) Uani 1 2 d S . .
N2 N 0.2500 0.2500 0.46793(15) 0.0319(10) Uani 1 4 d S . .
C1 C 0.4522(4) 0.0478(4) 0.33260(16) 0.090(3) Uani 1 2 d S . .
H1A H 0.4978 0.0022 0.3628 0.108 Uiso 1 2 calc SR A .
C2 C 0.5193(4) 0.1745(5) 0.30471(17) 0.0705(13) Uani 1 1 d . A .
H2A H 0.6208 0.2378 0.3120 0.085 Uiso 1 1 calc R . .
C3 C 0.4378(5) 0.1762(5) 0.26382(12) 0.0648(11) Uani 1 1 d . . .
H3A H 0.4659 0.2465 0.2359 0.078 Uiso 1 1 calc R A .
C4 C 0.2500 0.2500 0.41783(17) 0.0238(10) Uani 1 4 d S . .
C5 C 0.0736(5) 0.0103(6) 0.41166(18) 0.0333(14) Uani 0.50 1 d PD A -1
H5A H 0.0078 0.0453 0.4399 0.040 Uiso 0.50 1 calc PR A -1
C6 C -0.040(2) -0.067(2) 0.37591(16) 0.034(4) Uani 0.50 1 d PD A -1
H6A H -0.1018 0.0181 0.3595 0.051 Uiso 0.50 1 calc PR A -1
H6B H -0.1152 -0.1411 0.3923 0.051 Uiso 0.50 1 calc PR A -1
H6C H 0.0247 -0.1293 0.3527 0.051 Uiso 0.50 1 calc PR A -1
C7 C 0.1918(10) -0.1256(8) 0.4273(2) 0.0615(19) Uani 0.50 1 d PD A -1
H7A H 0.2367 -0.1799 0.3991 0.092 Uiso 0.50 1 calc PR A -1
H7B H 0.1330 -0.2055 0.4468 0.092 Uiso 0.50 1 calc PR A -1
H7C H 0.2811 -0.0778 0.4459 0.092 Uiso 0.50 1 calc PR A -1
C8 C 0.2731(7) 0.1017(8) 0.4942(2) 0.0444(14) Uani 0.50 1 d P A -1
H8A H 0.2691 0.1253 0.5283 0.067 Uiso 0.50 1 calc PR A -1
H8B H 0.3795 0.0542 0.4862 0.067 Uiso 0.50 1 calc PR A -1
H8C H 0.1863 0.0240 0.4860 0.067 Uiso 0.50 1 calc PR A -1

loop_
_atom_site_aniso_label
_atom_site_aniso_U_11
_atom_site_aniso_U_22
_atom_site_aniso_U_33
_atom_site_aniso_U_23
_atom_site_aniso_U_13
_atom_site_aniso_U_12
Ti 0.0200(4) 0.0200(4) 0.0210(5) 0.000 0.000 0.0005(3)
N1 0.0254(9) 0.0254(9) 0.0259(14) 0.0017(7) 0.0017(7) -0.0046(11)
N2 0.0398(16) 0.0398(16) 0.016(2) 0.000 0.000 -0.0018(17)
C1 0.119(4) 0.119(4) 0.031(2) -0.0024(12) 0.0024(12) 0.104(5)
C2 0.0215(15) 0.084(3) 0.106(3) -0.052(3) 0.0086(18) 0.0040(16)
C3 0.077(2) 0.066(2) 0.0514(18) 0.0045(16) 0.0382(19) 0.0205(18)
C4 0.0258(16) 0.0258(16) 0.020(2) 0.000 0.000 0.0012(18)
C5 0.040(3) 0.028(3) 0.033(2) 0.0007(18) 0.0041(19) -0.009(2)
C6 0.019(5) 0.029(7) 0.053(2) -0.003(3) 0.002(2) -0.003(6)
C7 0.087(5) 0.037(4) 0.061(4) 0.020(3) -0.022(4) -0.018(4)
C8 0.047(3) 0.057(4) 0.029(3) 0.014(3) -0.001(2) -0.007(3)

loop_
_atom_type_symbol
_atom_type_description
_atom_type_scat_dispersion_real
_atom_type_scat_dispersion_imag
_atom_type_scat_source
C C 0.0033 0.0016 'International Tables Vol C Tables 4.2.6.8 and 6.1.1.4'
H H 0.0000 0.0000 'International Tables Vol C Tables 4.2.6.8 and 6.1.1.4'
N N 0.0061 0.0033 'International Tables Vol C Tables 4.2.6.8 and 6.1.1.4'
Ti Ti 0.2776 0.4457 'International Tables Vol C Tables 4.2.6.8 and 6.1.1.4'

loop_
_geom_angle_atom_site_label_1
_geom_angle_atom_site_label_2
_geom_angle_atom_site_label_3
_geom_angle
_geom_angle_site_symmetry_1
_geom_angle_site_symmetry_3
_geom_angle_publ_flag
N1 Ti N1 61.58(14) . 2 ?
N1 Ti C1 85.63(9) . . ?
N1 Ti C1 85.63(9) 2 . ?
N1 Ti C1 85.63(9) . 2 ?
N1 Ti C1 85.63(9) 2 2 ?
C1 Ti C1 169.8(2) . 2 ?
N1 Ti C2 88.07(10) . 15_665 ?
N1 Ti C2 116.93(13) 2 15_665 ?
C1 Ti C2 34.87(13) . 15_665 ?
C1 Ti C2 149.74(13) 2 15_665 ?
N1 Ti C2 88.07(10) . 2 ?
N1 Ti C2 116.93(13) 2 2 ?
C1 Ti C2 149.74(13) . 2 ?
C1 Ti C2 34.87(13) 2 2 ?
C2 Ti C2 115.4(2) 15_665 2 ?
N1 Ti C2 116.93(13) . 16 ?
N1 Ti C2 88.07(10) 2 16 ?
C1 Ti C2 149.73(13) . 16 ?
C1 Ti C2 34.87(13) 2 16 ?
C2 Ti C2 151.8(2) 15_665 16 ?
C2 Ti C2 56.7(2) 2 16 ?
N1 Ti C2 116.93(13) . . ?
N1 Ti C2 88.07(10) 2 . ?
C1 Ti C2 34.87(13) . . ?
C1 Ti C2 149.73(13) 2 . ?
C2 Ti C2 56.7(2) 15_665 . ?
C2 Ti C2 151.8(2) 2 . ?
C2 Ti C2 115.4(2) 16 . ?
N1 Ti C3 118.65(12) . 15_665 ?
N1 Ti C3 139.65(9) 2 15_665 ?
C1 Ti C3 55.45(13) . 15_665 ?
C1 Ti C3 134.05(14) 2 15_665 ?
C2 Ti C3 32.52(14) 15_665 15_665 ?
C2 Ti C3 103.19(17) 2 15_665 ?
C2 Ti C3 119.38(17) 16 15_665 ?
C2 Ti C3 54.49(13) . 15_665 ?
N1 Ti C3 118.65(12) . 2 ?
N1 Ti C3 139.65(9) 2 2 ?
C1 Ti C3 134.05(14) . 2 ?
C1 Ti C3 55.45(13) 2 2 ?
C2 Ti C3 103.19(17) 15_665 2 ?
C2 Ti C3 32.52(14) 2 2 ?
C2 Ti C3 54.49(13) 16 2 ?
C2 Ti C3 119.38(17) . 2 ?
C3 Ti C3 78.65(18) 15_665 2 ?
N1 Ti C3 139.65(9) . . ?
N1 Ti C3 118.65(12) 2 . ?
C1 Ti C3 55.45(13) . . ?
C1 Ti C3 134.05(14) 2 . ?
C2 Ti C3 54.49(13) 15_665 . ?
C2 Ti C3 119.38(17) 2 . ?
C2 Ti C3 103.19(17) 16 . ?
C2 Ti C3 32.51(14) . . ?
C3 Ti C3 32.1(2) 15_665 . ?
C3 Ti C3 87.5(2) 2 . ?
N1 Ti C3 139.65(9) . 16 ?
N1 Ti C3 118.65(12) 2 16 ?
C1 Ti C3 134.05(14) . 16 ?
C1 Ti C3 55.45(13) 2 16 ?
C2 Ti C3 119.38(17) 15_665 16 ?
C2 Ti C3 54.49(13) 2 16 ?
C2 Ti C3 32.52(14) 16 16 ?
C2 Ti C3 103.19(17) . 16 ?
C3 Ti C3 87.5(2) 15_665 16 ?
C3 Ti C3 32.1(2) 2 16 ?
C3 Ti C3 78.65(18) . 16 ?
C4 N1 C5 121.6(3) . 16 ?
C4 N1 C5 121.6(3) . . ?
C5 N1 C5 29.1(4) 16 . ?
C4 N1 Ti 92.8(2) . . ?
C5 N1 Ti 141.9(2) 16 . ?
C5 N1 Ti 141.9(2) . . ?
C4 N2 C8 121.0(3) . 16 ?
C4 N2 C8 121.0(3) . 15_665 ?
C8 N2 C8 118.0(6) 16 15_665 ?
C4 N2 C8 121.0(3) . 2 ?
C8 N2 C8 60.8(5) 16 2 ?
C8 N2 C8 87.6(5) 15_665 2 ?
C4 N2 C8 121.0(3) . . ?
C8 N2 C8 87.6(5) 16 . ?
C8 N2 C8 60.8(5) 15_665 . ?
C8 N2 C8 118.0(6) 2 . ?
C2 C1 C2 105.3(4) 15_665 . ?
C2 C1 Ti 73.0(2) 15_665 . ?
C2 C1 Ti 73.0(2) . . ?
C3 C2 C1 107.0(3) . . ?
C3 C2 Ti 74.9(2) . . ?
C1 C2 Ti 72.1(2) . . ?
C3 C3 C2 110.3(3) 15_665 . ?
C3 C3 Ti 73.97(11) 15_665 . ?
C2 C3 Ti 72.56(19) . . ?
N1 C4 N1 112.7(4) 2 . ?
N1 C4 N2 123.6(2) 2 . ?
N1 C4 N2 123.6(2) . . ?
N1 C4 Ti 56.4(2) 2 . ?
N1 C4 Ti 56.4(2) . . ?
N2 C4 Ti 180.0 . . ?
N1 C5 C6 110.9(5) . . ?
N1 C5 C7 114.2(4) . . ?
C6 C5 C7 105.8(10) . . ?

loop_
_geom_bond_atom_site_label_1
_geom_bond_atom_site_label_2
_geom_bond_distance
_geom_bond_site_symmetry_2
_geom_bond_publ_flag
Ti N1 2.172(3) . ?
Ti N1 2.172(3) 2 ?
Ti C1 2.348(4) . ?
Ti C1 2.348(4) 2 ?
Ti C2 2.360(3) 15_665 ?
Ti C2 2.360(3) 2 ?
Ti C2 2.360(3) 16 ?
Ti C2 2.360(3) . ?
Ti C3 2.388(3) 15_665 ?
Ti C3 2.388(3) 2 ?
Ti C3 2.388(3) . ?
Ti C3 2.388(3) 16 ?
N1 C4 1.335(4) . ?
N1 C5 1.460(5) 16 ?
N1 C5 1.460(5) . ?
N2 C4 1.409(6) . ?
N2 C8 1.433(6) 16 ?
N2 C8 1.433(6) 15_665 ?
N2 C8 1.433(6) 2 ?
N2 C8 1.433(6) . ?
C1 C2 1.411(5) 15_665 ?
C1 C2 1.411(5) . ?
C2 C3 1.330(6) . ?
C3 C3 1.319(9) 15_665 ?
C4 N1 1.335(4) 2 ?
C5 C6 1.507(7) . ?
C5 C7 1.537(8) . ?

loop_
_geom_torsion_atom_site_label_1
_geom_torsion_atom_site_label_2
_geom_torsion_atom_site_label_3
_geom_torsion_atom_site_label_4
_geom_torsion
_geom_torsion_site_symmetry_1
_geom_torsion_site_symmetry_2
_geom_torsion_site_symmetry_3
_geom_torsion_site_symmetry_4
_geom_torsion_publ_flag
N1 Ti N1 C4 0.0 2 . . . ?
C1 Ti N1 C4 87.39(6) . . . . ?
C1 Ti N1 C4 -87.39(6) 2 . . . ?
C2 Ti N1 C4 122.23(13) 15_665 . . . ?
C2 Ti N1 C4 -122.23(13) 2 . . . ?
C2 Ti N1 C4 -71.48(10) 16 . . . ?
C2 Ti N1 C4 71.48(10) . . . . ?
C3 Ti N1 C4 133.77(11) 15_665 . . . ?
C3 Ti N1 C4 -133.77(11) 2 . . . ?
C3 Ti N1 C4 101.83(18) . . . . ?
C3 Ti N1 C4 -101.83(18) 16 . . . ?
N1 Ti N1 C5 156.0(3) 2 . . 16 ?
C1 Ti N1 C5 -116.6(3) . . . 16 ?
C1 Ti N1 C5 68.6(3) 2 . . 16 ?
C2 Ti N1 C5 -81.8(3) 15_665 . . 16 ?
C2 Ti N1 C5 33.8(3) 2 . . 16 ?
C2 Ti N1 C5 84.5(3) 16 . . 16 ?
C2 Ti N1 C5 -132.5(3) . . . 16 ?
C3 Ti N1 C5 -70.2(3) 15_665 . . 16 ?
C3 Ti N1 C5 22.2(3) 2 . . 16 ?
C3 Ti N1 C5 -102.2(3) . . . 16 ?
C3 Ti N1 C5 54.2(4) 16 . . 16 ?
N1 Ti N1 C5 -156.0(3) 2 . . . ?
C1 Ti N1 C5 -68.6(3) . . . . ?
C1 Ti N1 C5 116.6(3) 2 . . . ?
C2 Ti N1 C5 -33.8(3) 15_665 . . . ?
C2 Ti N1 C5 81.8(3) 2 . . . ?
C2 Ti N1 C5 132.5(3) 16 . . . ?
C2 Ti N1 C5 -84.5(3) . . . . ?
C3 Ti N1 C5 -22.2(3) 15_665 . . . ?
C3 Ti N1 C5 70.2(3) 2 . . . ?
C3 Ti N1 C5 -54.2(4) . . . . ?
C3 Ti N1 C5 102.2(3) 16 . . . ?
N1 Ti C1 C2 92.9(2) . . . 15_665 ?
N1 Ti C1 C2 154.7(2) 2 . . 15_665 ?
C1 Ti C1 C2 123.8(2) 2 . . 15_665 ?
C2 Ti C1 C2 14.3(3) 2 . . 15_665 ?
C2 Ti C1 C2 -126.7(4) 16 . . 15_665 ?
C2 Ti C1 C2 -112.4(4) . . . 15_665 ?
C3 Ti C1 C2 -36.6(2) 15_665 . . 15_665 ?
C3 Ti C1 C2 -33.6(3) 2 . . 15_665 ?
C3 Ti C1 C2 -75.8(3) . . . 15_665 ?
C3 Ti C1 C2 -78.8(2) 16 . . 15_665 ?
N1 Ti C1 C2 -154.7(2) . . . . ?
N1 Ti C1 C2 -92.9(2) 2 . . . ?
C1 Ti C1 C2 -123.8(2) 2 . . . ?
C2 Ti C1 C2 112.4(4) 15_665 . . . ?
C2 Ti C1 C2 126.7(4) 2 . . . ?
C2 Ti C1 C2 -14.3(3) 16 . . . ?
C3 Ti C1 C2 75.8(3) 15_665 . . . ?
C3 Ti C1 C2 78.8(2) 2 . . . ?
C3 Ti C1 C2 36.6(2) . . . . ?
C3 Ti C1 C2 33.6(3) 16 . . . ?
C2 C1 C2 C3 -1.0(5) 15_665 . . . ?
Ti C1 C2 C3 -67.4(2) . . . . ?
C2 C1 C2 Ti 66.4(3) 15_665 . . . ?
N1 Ti C2 C3 142.5(2) . . . . ?
N1 Ti C2 C3 -160.9(3) 2 . . . ?
C1 Ti C2 C3 113.9(3) . . . . ?
C1 Ti C2 C3 -83.0(3) 2 . . . ?
C2 Ti C2 C3 74.7(3) 15_665 . . . ?
C2 Ti C2 C3 -7.5(2) 2 . . . ?
C2 Ti C2 C3 -74.0(3) 16 . . . ?
C3 Ti C2 C3 35.2(3) 15_665 . . . ?
C3 Ti C2 C3 -12.1(4) 2 . . . ?
C3 Ti C2 C3 -41.9(2) 16 . . . ?
N1 Ti C2 C1 28.6(2) . . . . ?
N1 Ti C2 C1 85.1(2) 2 . . . ?
C1 Ti C2 C1 163.1(4) 2 . . . ?
C2 Ti C2 C1 -39.2(2) 15_665 . . . ?
C2 Ti C2 C1 -121.4(2) 2 . . . ?
C2 Ti C2 C1 172.07(17) 16 . . . ?
C3 Ti C2 C1 -78.8(2) 15_665 . . . ?
C3 Ti C2 C1 -126.0(2) 2 . . . ?
C3 Ti C2 C1 -113.9(3) . . . . ?
C3 Ti C2 C1 -155.9(2) 16 . . . ?
C1 C2 C3 C3 0.6(3) . . . 15_665 ?
Ti C2 C3 C3 -64.85(11) . . . 15_665 ?
C1 C2 C3 Ti 65.5(3) . . . . ?
N1 Ti C3 C3 61.02(16) . . . 15_665 ?
N1 Ti C3 C3 139.81(9) 2 . . 15_665 ?
C1 Ti C3 C3 78.59(10) . . . 15_665 ?
C1 Ti C3 C3 -106.13(13) 2 . . 15_665 ?
C2 Ti C3 C3 35.68(18) 15_665 . . 15_665 ?
C2 Ti C3 C3 -66.07(13) 2 . . 15_665 ?
C2 Ti C3 C3 -125.11(10) 16 . . 15_665 ?
C2 Ti C3 C3 118.0(3) . . . 15_665 ?
C3 Ti C3 C3 -72.52(11) 2 . . 15_665 ?
C3 Ti C3 C3 -103.61(10) 16 . . 15_665 ?
N1 Ti C3 C2 -57.0(3) . . . . ?
N1 Ti C3 C2 21.8(3) 2 . . . ?
C1 Ti C3 C2 -39.4(2) . . . . ?
C1 Ti C3 C2 135.9(2) 2 . . . ?
C2 Ti C3 C2 -82.3(4) 15_665 . . . ?
C2 Ti C3 C2 175.96(14) 2 . . . ?
C2 Ti C3 C2 116.9(3) 16 . . . ?
C3 Ti C3 C2 -118.0(3) 15_665 . . . ?
C3 Ti C3 C2 169.5(3) 2 . . . ?
C3 Ti C3 C2 138.4(2) 16 . . . ?
C5 N1 C4 N1 -162.9(2) 16 . . 2 ?
C5 N1 C4 N1 162.9(2) . . . 2 ?
Ti N1 C4 N1 0.0 . . . 2 ?
C5 N1 C4 N2 17.1(2) 16 . . . ?
C5 N1 C4 N2 -17.1(2) . . . . ?
Ti N1 C4 N2 180.0 . . . . ?
C5 N1 C4 Ti -162.9(2) 16 . . . ?
C5 N1 C4 Ti 162.9(2) . . . . ?
C8 N2 C4 N1 126.2(3) 16 . . 2 ?
C8 N2 C4 N1 -53.8(3) 15_665 . . 2 ?
C8 N2 C4 N1 53.8(3) 2 . . 2 ?
C8 N2 C4 N1 -126.2(3) . . . 2 ?
C8 N2 C4 N1 -53.8(3) 16 . . . ?
C8 N2 C4 N1 126.2(3) 15_665 . . . ?
C8 N2 C4 N1 -126.2(3) 2 . . . ?
C8 N2 C4 N1 53.8(3) . . . . ?
C8 N2 C4 Ti -91(57) 16 . . . ?
C8 N2 C4 Ti 89(54) 15_665 . . . ?
C8 N2 C4 Ti -164(100) 2 . . . ?
C8 N2 C4 Ti 16(54) . . . . ?
N1 Ti C4 N1 180.0 . . . 2 ?
C1 Ti C4 N1 90.0 . . . 2 ?
C1 Ti C4 N1 -90.0 2 . . 2 ?
C2 Ti C4 N1 119.34(11) 15_665 . . 2 ?
C2 Ti C4 N1 -119.34(11) 2 . . 2 ?
C2 Ti C4 N1 -60.66(11) 16 . . 2 ?
C2 Ti C4 N1 60.66(11) . . . 2 ?
C3 Ti C4 N1 113.54(15) 15_665 . . 2 ?
C3 Ti C4 N1 -113.54(15) 2 . . 2 ?
C3 Ti C4 N1 66.46(15) . . . 2 ?
C3 Ti C4 N1 -66.46(15) 16 . . 2 ?
N1 Ti C4 N1 180.0 2 . . . ?
C1 Ti C4 N1 -90.0 . . . . ?
C1 Ti C4 N1 90.0 2 . . . ?
C2 Ti C4 N1 -60.66(11) 15_665 . . . ?
C2 Ti C4 N1 60.66(11) 2 . . . ?
C2 Ti C4 N1 119.34(11) 16 . . . ?
C2 Ti C4 N1 -119.34(11) . . . . ?
C3 Ti C4 N1 -66.46(15) 15_665 . . . ?
C3 Ti C4 N1 66.46(15) 2 . . . ?
C3 Ti C4 N1 -113.54(15) . . . . ?
C3 Ti C4 N1 113.54(15) 16 . . . ?
N1 Ti C4 N2 38(87) . . . . ?
N1 Ti C4 N2 -142(100) 2 . . . ?
C1 Ti C4 N2 -52(87) . . . . ?
C1 Ti C4 N2 128(100) 2 . . . ?
C2 Ti C4 N2 -23(87) 15_665 . . . ?
C2 Ti C4 N2 98(100) 2 . . . ?
C2 Ti C4 N2 157(100) 16 . . . ?
C2 Ti C4 N2 -82(87) . . . . ?
C3 Ti C4 N2 -29(87) 15_665 . . . ?
C3 Ti C4 N2 104(100) 2 . . . ?
C3 Ti C4 N2 -76(87) . . . . ?
C3 Ti C4 N2 151(100) 16 . . . ?
C4 N1 C5 C6 174.7(10) . . . . ?
C5 N1 C5 C6 75.5(10) 16 . . . ?
Ti N1 C5 C6 -33.8(11) . . . . ?
C4 N1 C5 C7 -65.9(5) . . . . ?
C5 N1 C5 C7 -165.1(4) 16 . . . ?
Ti N1 C5 C7 85.6(5) . . . . ?
